data_7039523
loop_
_publ_author_name
'Ghosh, Soumen'
'Ganguly, Aniruddha'
'Uddin, Md Raihan'
'Mandal, Sukhendu'
'Alam, Md Akhtarul'
'Guchhait, Nikhil'

_publ_section_title
;
 Dual mode selective chemosensor for copper and fluoride ions: a
 fluorometric, colorimetric and theoretical investigation.
;
_journal_issue 27
_journal_name_full 'Dalton transactions (Cambridge, England : 2003)'
_journal_page_first 11042
_journal_page_last 11051
_journal_paper_doi 10.1039/c6dt00968a
_journal_volume 45
_journal_year 2016
_chemical_formula_sum 'C28 H18 N2 O'
_chemical_formula_weight 398.44
_space_group_crystal_system monoclinic
_space_group_IT_number 4
_space_group_name_Hall 'P 2yb'
_space_group_name_H-M_alt 'P 1 21 1'
_symmetry_space_group_name_Hall 'P 2yb'
_symmetry_space_group_name_H-M 'P 1 21 1'
_atom_sites_solution_hydrogens geom
_audit_creation_method SHELXL-2014/6
_audit_update_record
;
2015-11-05 deposited with the CCDC.
2016-06-03 downloaded from the CCDC.
;
_cell_angle_alpha 90
_cell_angle_beta 95.886(13)
_cell_angle_gamma 90
_cell_formula_units_Z 4
_cell_length_a 9.705(3)
_cell_length_b 16.342(5)
_cell_length_c 12.564(4)
_cell_measurement_reflns_used 1342
_cell_measurement_temperature 296(2)
_cell_measurement_theta_max 20.02
_cell_measurement_theta_min 2.45
_cell_volume 1982.1(11)
_computing_cell_refinement 'Bruker SAINT'
_computing_data_collection 'Bruker APEX2'
_computing_data_reduction 'Bruker SAINT'
_computing_molecular_graphics 'Bruker SHELXTL'
_computing_publication_material 'Bruker SHELXTL'
_computing_structure_refinement 'SHELXL-2014 (Sheldrick, 2014)'
_computing_structure_solution 'SHELXS-97 (Sheldrick 2008)'
_diffrn_ambient_temperature 296(2)
_diffrn_measured_fraction_theta_full 0.998
_diffrn_measured_fraction_theta_max 0.998
_diffrn_measurement_device_type 'Bruker APEX-II CCD'
_diffrn_measurement_method '\f and \w scans'
_diffrn_radiation_type MoK\a
_diffrn_radiation_wavelength 0.71073
_diffrn_reflns_av_R_equivalents 0.1088
_diffrn_reflns_av_unetI/netI 0.1117
_diffrn_reflns_Laue_measured_fraction_full 0.998
_diffrn_reflns_Laue_measured_fraction_max 0.998
_diffrn_reflns_limit_h_max 11
_diffrn_reflns_limit_h_min -11
_diffrn_reflns_limit_k_max 19
_diffrn_reflns_limit_k_min -19
_diffrn_reflns_limit_l_max 15
_diffrn_reflns_limit_l_min -15
_diffrn_reflns_number 22255
_diffrn_reflns_point_group_measured_fraction_full 0.988
_diffrn_reflns_point_group_measured_fraction_max 0.986
_diffrn_reflns_theta_full 25.242
_diffrn_reflns_theta_max 25.491
_diffrn_reflns_theta_min 1.629
_diffrn_source Mo
_exptl_absorpt_coefficient_mu 0.082
_exptl_absorpt_correction_type multi-scan
_exptl_crystal_colour yellow
_exptl_crystal_density_diffrn 1.335
_exptl_crystal_description prism
_exptl_crystal_F_000 832
_exptl_crystal_size_max 0.320
_exptl_crystal_size_mid 0.260
_exptl_crystal_size_min 0.200
_exptl_transmission_factor_max 0.745
_exptl_transmission_factor_min 0.564
_refine_diff_density_max 0.376
_refine_diff_density_min -0.180
_refine_diff_density_rms 0.063
_refine_ls_abs_structure_details
;
 Flack x determined using 948 quotients [(I+)-(I-)]/[(I+)+(I-)]
 (Parsons, Flack and Wagner, Acta Cryst. B69 (2013) 249-259).
;
_refine_ls_abs_structure_Flack -2.1(10)
_refine_ls_extinction_method none
_refine_ls_goodness_of_fit_ref 1.018
_refine_ls_hydrogen_treatment constr
_refine_ls_matrix_type full
_refine_ls_number_parameters 561
_refine_ls_number_reflns 7270
_refine_ls_number_restraints 1
_refine_ls_restrained_S_all 1.018
_refine_ls_R_factor_all 0.2120
_refine_ls_R_factor_gt 0.0813
_refine_ls_shift/su_max 0.000
_refine_ls_shift/su_mean 0.000
_refine_ls_structure_factor_coef Fsqd
_refine_ls_weighting_details 'w=1/[\s^2^(Fo^2^)+(0.1000P)^2^+0.1550P] where P=(Fo^2^+2Fc^2^)/3'
_refine_ls_weighting_scheme calc
_refine_ls_wR_factor_gt 0.1807
_refine_ls_wR_factor_ref 0.2518
_reflns_Friedel_coverage 0.904
_reflns_Friedel_fraction_full 0.977
_reflns_Friedel_fraction_max 0.973
_reflns_number_gt 2872
_reflns_number_total 7270
_reflns_threshold_expression 'I > 2\s(I)'
_cod_data_source_file c6dt00968a2.cif
_cod_data_source_block soumen_a
_cod_depositor_comments 'Adding full bibliography for 7039523.cif.'
_cod_database_code 7039523
_shelx_space_group_comment
;
The symmetry employed for this shelxl refinement is uniquely defined
by the following loop, which should always be used as a source of
symmetry information in preference to the above space-group names.
They are only intended as comments.
;
_shelx_estimated_absorpt_t_min 0.974
_shelx_estimated_absorpt_t_max 0.984
_shelxl_version_number 2014/6

loop_
_space_group_symop_operation_xyz
'x, y, z'
'-x, y+1/2, -z'

loop_
_atom_site_label
_atom_site_type_symbol
_atom_site_fract_x
_atom_site_fract_y
_atom_site_fract_z
_atom_site_U_iso_or_equiv
_atom_site_adp_type
_atom_site_occupancy
_atom_site_site_symmetry_order
_atom_site_calc_flag
_atom_site_refinement_flags_posn
_atom_site_refinement_flags_adp
O1 O 0.1547(7) 0.6204(6) 0.5883(7) 0.077(3) Uani 1 1 d . .
H1 H 0.1519 0.5934 0.6431 0.116 Uiso 1 1 calc R U
N30 N 0.4767(9) 0.4429(7) 0.4809(8) 0.058(3) Uani 1 1 d . .
N3 N 0.2531(10) 0.5602(6) 0.7658(8) 0.060(3) Uani 1 1 d . .
C57 C 0.9178(11) 0.6261(7) 0.1222(8) 0.042(3) Uani 1 1 d . .
C26 C -0.0329(10) 0.4366(7) 1.0071(9) 0.042(3) Uani 1 1 d . .
C45 C 0.6652(11) 0.6162(7) 0.0671(8) 0.043(3) Uani 1 1 d . .
N31 N 0.4806(9) 0.4780(6) 0.3790(7) 0.059(2) Uani 1 1 d . .
C33 C 0.1613(11) 0.3384(7) 0.7245(9) 0.047(3) Uani 1 1 d . .
O30 O 0.5675(7) 0.3816(6) 0.6618(7) 0.075(3) Uani 1 1 d . .
H30 H 0.5726 0.3976 0.6005 0.112 Uiso 1 1 calc R U
C55 C 0.7647(10) 0.5629(7) 0.2427(9) 0.037(3) Uani 1 1 d . .
C10 C 0.3977(11) 0.6123(7) 0.6417(8) 0.044(3) Uani 1 1 d . .
N4 N 0.2514(9) 0.5215(7) 0.8665(8) 0.068(3) Uani 1 1 d . .
C56 C 0.7814(10) 0.6026(6) 0.1405(7) 0.040(3) Uani 1 1 d . .
C9 C 0.5347(11) 0.6249(7) 0.6152(10) 0.055(3) Uani 1 1 d . .
C41 C 0.6031(10) 0.4977(8) 0.3623(9) 0.048(3) Uani 1 1 d . .
H41 H 0.6766 0.4863 0.4136 0.058 Uiso 1 1 calc R U
C52 C 1.0330(10) 0.6142(6) 0.1924(9) 0.052(3) Uani 1 1 d . .
C38 C 0.1848(10) 0.3777(6) 0.6291(8) 0.046(3) Uani 1 1 d . .
C1 C 0.2862(12) 0.6334(7) 0.5715(12) 0.067(4) Uani 1 1 d . .
C13 C 0.1012(11) 0.4607(6) 0.9839(9) 0.049(3) Uani 1 1 d . .
C2 C 0.3041(13) 0.6743(8) 0.4716(9) 0.064(4) Uani 1 1 d . .
H2 H 0.2285 0.6898 0.4244 0.077 Uiso 1 1 calc R U
C34 C 0.0286(12) 0.3265(7) 0.7528(9) 0.064(3) Uani 1 1 d . .
H34 H 0.0155 0.3030 0.8185 0.077 Uiso 1 1 calc R U
C39 C 0.3238(10) 0.3928(7) 0.6038(8) 0.047(3) Uani 1 1 d . .
C27 C -0.0515(10) 0.3962(7) 1.1039(9) 0.049(3) Uani 1 1 d . .
C42 C 0.6288(10) 0.5384(6) 0.2628(8) 0.047(3) Uani 1 1 d . .
C11 C 0.3770(11) 0.5728(8) 0.7443(11) 0.065(4) Uani 1 1 d . .
H11 H 0.4522 0.5574 0.7920 0.078 Uiso 1 1 calc R U
C19 C -0.2024(14) 0.3317(7) 1.2240(10) 0.066(4) Uani 1 1 d . .
C28 C -0.1810(11) 0.3699(7) 1.1300(8) 0.050(3) Uani 1 1 d . .
C16 C 0.0658(12) 0.3787(7) 1.1789(9) 0.052(3) Uani 1 1 d . .
C54 C 0.8834(11) 0.5506(7) 0.3124(8) 0.055(3) Uani 1 1 d . .
H54 H 0.8740 0.5239 0.3767 0.066 Uiso 1 1 calc R U
C48 C 0.9339(14) 0.6677(7) 0.0189(10) 0.062(4) Uani 1 1 d . .
C30 C 0.4311(10) 0.3685(7) 0.6772(9) 0.052(3) Uani 1 1 d . .
C47 C 0.8122(18) 0.6783(8) -0.0516(10) 0.077(4) Uani 1 1 d . .
H47 H 0.8217 0.7028 -0.1173 0.093 Uiso 1 1 calc R U
C32 C 0.2786(14) 0.3142(8) 0.7961(9) 0.069(4) Uani 1 1 d . .
H32 H 0.2645 0.2882 0.8600 0.082 Uiso 1 1 calc R U
C44 C 0.5368(12) 0.5909(8) 0.0892(9) 0.069(4) Uani 1 1 d . .
H44 H 0.4612 0.5993 0.0386 0.083 Uiso 1 1 calc R U
C43 C 0.5173(11) 0.5540(7) 0.1829(9) 0.060(3) Uani 1 1 d . .
H43 H 0.4283 0.5383 0.1954 0.072 Uiso 1 1 calc R U
C12 C 0.1255(12) 0.4994(9) 0.8870(10) 0.054(3) Uani 1 1 d . .
H12 H 0.0510 0.5096 0.8361 0.065 Uiso 1 1 calc R U
C25 C -0.1541(11) 0.4491(7) 0.9328(9) 0.057(3) Uani 1 1 d . .
H25 H -0.1461 0.4752 0.8680 0.069 Uiso 1 1 calc R U
C40 C 0.3516(11) 0.4311(7) 0.5036(9) 0.052(3) Uani 1 1 d . .
H40 H 0.2778 0.4472 0.4550 0.063 Uiso 1 1 calc R U
C53 C 1.0140(10) 0.5754(7) 0.2929(9) 0.059(3) Uani 1 1 d . .
H53 H 1.0891 0.5671 0.3440 0.070 Uiso 1 1 calc R U
C4 C 0.5518(12) 0.6688(8) 0.5155(10) 0.059(3) Uani 1 1 d . .
C46 C 0.6868(14) 0.6566(7) -0.0324(9) 0.071(4) Uani 1 1 d . .
H46 H 0.6118 0.6673 -0.0827 0.085 Uiso 1 1 calc R U
C31 C 0.4100(11) 0.3286(8) 0.7725(10) 0.062(4) Uani 1 1 d . .
H31 H 0.4852 0.3119 0.8193 0.075 Uiso 1 1 calc R U
C51 C 1.1628(11) 0.6411(8) 0.1740(10) 0.070(4) Uani 1 1 d . .
H51 H 1.2387 0.6356 0.2251 0.084 Uiso 1 1 calc R U
C14 C 0.2103(11) 0.4441(8) 1.0618(10) 0.070(3) Uani 1 1 d . .
H14 H 0.2991 0.4598 1.0487 0.084 Uiso 1 1 calc R U
C23 C -0.3015(10) 0.3834(7) 1.0516(10) 0.058(3) Uani 1 1 d . .
C24 C -0.2783(11) 0.4234(7) 0.9565(10) 0.064(3) Uani 1 1 d . .
H24 H -0.3541 0.4326 0.9065 0.077 Uiso 1 1 calc R U
C37 C 0.0639(10) 0.4025(8) 0.5624(9) 0.064(4) Uani 1 1 d . .
H37 H 0.0733 0.4292 0.4982 0.077 Uiso 1 1 calc R U
C35 C -0.0832(11) 0.3493(7) 0.6841(10) 0.068(3) Uani 1 1 d . .
H35 H -0.1729 0.3388 0.7003 0.082 Uiso 1 1 calc R U
C20 C -0.3289(15) 0.3076(9) 1.2503(12) 0.077(5) Uani 1 1 d . .
H20 H -0.3391 0.2853 1.3171 0.093 Uiso 1 1 calc R U
C15 C 0.1941(11) 0.4062(7) 1.1555(10) 0.062(3) Uani 1 1 d . .
H15 H 0.2708 0.3984 1.2052 0.074 Uiso 1 1 calc R U
C3 C 0.4368(13) 0.6892(7) 0.4500(10) 0.066(3) Uani 1 1 d . .
H3 H 0.4493 0.7150 0.3857 0.080 Uiso 1 1 calc R U
C49 C 1.0665(16) 0.6908(8) 0.0017(12) 0.078(5) Uani 1 1 d . .
H49 H 1.0802 0.7164 -0.0624 0.093 Uiso 1 1 calc R U
C22 C -0.4271(12) 0.3575(9) 1.0810(11) 0.079(4) Uani 1 1 d . .
H22 H -0.5057 0.3682 1.0344 0.094 Uiso 1 1 calc R U
C5 C 0.6912(13) 0.6807(7) 0.4899(10) 0.066(4) Uani 1 1 d . .
H5 H 0.7047 0.7063 0.4257 0.079 Uiso 1 1 calc R U
C8 C 0.6577(12) 0.6014(9) 0.6805(9) 0.087(5) Uani 1 1 d . .
H8 H 0.6498 0.5755 0.7455 0.104 Uiso 1 1 calc R U
C6 C 0.8029(13) 0.6567(9) 0.5538(12) 0.084(4) Uani 1 1 d . .
H6 H 0.8910 0.6672 0.5343 0.101 Uiso 1 1 calc R U
C18 C -0.0790(14) 0.3159(8) 1.2990(11) 0.074(4) Uani 1 1 d . .
H18 H -0.0876 0.2891 1.3633 0.089 Uiso 1 1 calc R U
C50 C 1.1749(13) 0.6780(9) 0.0723(14) 0.086(5) Uani 1 1 d . .
H50 H 1.2621 0.6935 0.0552 0.104 Uiso 1 1 calc R U
C36 C -0.0599(10) 0.3880(9) 0.5906(9) 0.078(4) Uani 1 1 d . .
H36 H -0.1361 0.4047 0.5449 0.094 Uiso 1 1 calc R U
C21 C -0.4441(15) 0.3176(8) 1.1731(12) 0.086(4) Uani 1 1 d . .
H21 H -0.5304 0.2970 1.1854 0.103 Uiso 1 1 calc R U
C17 C 0.0452(14) 0.3400(8) 1.2749(10) 0.078(4) Uani 1 1 d . .
H17 H 0.1216 0.3305 1.3244 0.093 Uiso 1 1 calc R U
C7 C 0.7875(11) 0.6162(10) 0.6496(10) 0.093(5) Uani 1 1 d . .
H7 H 0.8656 0.5991 0.6930 0.112 Uiso 1 1 calc R U

loop_
_atom_site_aniso_label
_atom_site_aniso_U_11
_atom_site_aniso_U_22
_atom_site_aniso_U_33
_atom_site_aniso_U_23
_atom_site_aniso_U_13
_atom_site_aniso_U_12
O1 0.042(5) 0.086(7) 0.105(8) 0.013(6) 0.012(4) -0.003(5)
N30 0.045(6) 0.067(7) 0.066(7) -0.003(6) 0.020(5) -0.010(5)
N3 0.064(7) 0.058(7) 0.061(7) -0.003(5) 0.027(6) -0.002(6)
C57 0.056(7) 0.028(6) 0.046(7) 0.002(5) 0.017(6) 0.004(6)
C26 0.036(6) 0.040(7) 0.049(7) -0.011(6) -0.005(5) 0.005(5)
C45 0.040(6) 0.039(7) 0.051(7) 0.008(5) 0.008(5) 0.010(5)
N31 0.053(6) 0.073(7) 0.053(6) 0.004(5) 0.022(5) -0.004(5)
C33 0.039(7) 0.052(7) 0.050(7) -0.005(6) 0.011(6) 0.007(6)
O30 0.038(5) 0.107(8) 0.080(6) 0.010(6) 0.009(4) 0.006(5)
C55 0.028(6) 0.040(6) 0.047(6) -0.004(5) 0.021(5) 0.004(5)
C10 0.036(6) 0.050(7) 0.046(7) -0.010(6) 0.002(5) -0.002(6)
N4 0.050(6) 0.082(7) 0.075(7) -0.008(5) 0.018(5) -0.016(5)
C56 0.048(7) 0.035(6) 0.040(6) -0.008(5) 0.016(5) 0.005(5)
C9 0.041(7) 0.049(7) 0.074(8) -0.009(6) 0.001(6) -0.004(6)
C41 0.042(7) 0.052(6) 0.056(7) -0.002(5) 0.025(6) -0.004(6)
C52 0.043(7) 0.039(7) 0.076(8) -0.002(6) 0.016(6) 0.004(6)
C38 0.046(6) 0.049(7) 0.047(7) -0.003(5) 0.026(5) 0.001(5)
C1 0.052(8) 0.049(8) 0.105(11) -0.028(8) 0.024(8) -0.008(6)
C13 0.036(6) 0.058(8) 0.053(7) -0.006(6) 0.006(6) -0.005(5)
C2 0.072(9) 0.063(9) 0.058(8) 0.015(7) 0.007(7) 0.014(7)
C34 0.062(8) 0.073(9) 0.064(8) -0.007(6) 0.036(7) -0.013(6)
C39 0.040(6) 0.059(8) 0.046(7) -0.011(6) 0.019(5) 0.004(6)
C27 0.033(6) 0.049(7) 0.064(8) -0.008(6) 0.003(6) -0.008(5)
C42 0.047(6) 0.059(7) 0.037(6) -0.004(5) 0.010(5) 0.002(5)
C11 0.037(7) 0.065(8) 0.092(10) -0.021(8) 0.004(7) -0.006(6)
C19 0.077(9) 0.050(8) 0.077(9) -0.009(7) 0.030(8) -0.019(7)
C28 0.058(8) 0.043(7) 0.052(8) -0.015(6) 0.024(6) -0.003(6)
C16 0.057(7) 0.047(7) 0.049(7) -0.002(6) -0.004(6) -0.009(6)
C54 0.053(7) 0.070(9) 0.045(7) 0.002(6) 0.021(6) -0.015(7)
C48 0.093(10) 0.043(7) 0.056(8) -0.001(6) 0.035(8) -0.002(7)
C30 0.030(6) 0.077(9) 0.051(7) 0.001(6) 0.011(5) 0.001(6)
C47 0.150(14) 0.045(8) 0.041(8) 0.014(6) 0.029(9) 0.005(9)
C32 0.079(9) 0.080(10) 0.051(8) 0.006(7) 0.022(7) 0.001(8)
C44 0.059(8) 0.088(10) 0.054(7) -0.004(7) -0.018(6) 0.019(7)
C43 0.043(7) 0.070(8) 0.068(8) -0.006(7) 0.008(6) -0.008(6)
C12 0.041(6) 0.069(7) 0.055(7) -0.002(5) 0.017(5) -0.001(5)
C25 0.045(7) 0.066(8) 0.062(8) 0.008(6) 0.012(6) 0.014(6)
C40 0.044(7) 0.062(8) 0.054(7) -0.007(6) 0.022(6) -0.004(6)
C53 0.039(6) 0.067(8) 0.070(8) 0.003(6) 0.008(6) -0.012(6)
C4 0.054(8) 0.057(8) 0.067(9) -0.012(7) 0.009(7) -0.007(7)
C46 0.092(10) 0.061(9) 0.060(8) 0.009(7) 0.000(7) 0.000(7)
C31 0.046(8) 0.075(10) 0.065(9) -0.004(7) 0.001(7) -0.011(7)
C51 0.033(7) 0.091(11) 0.088(10) -0.009(8) 0.021(6) -0.015(6)
C14 0.032(7) 0.091(9) 0.086(9) -0.017(8) 0.010(7) -0.014(7)
C23 0.033(6) 0.063(8) 0.080(9) -0.013(7) 0.007(6) -0.003(6)
C24 0.045(7) 0.072(9) 0.073(9) -0.002(7) 0.000(6) 0.012(6)
C37 0.025(6) 0.105(11) 0.065(8) 0.012(7) 0.012(5) 0.005(6)
C35 0.038(7) 0.079(9) 0.088(9) 0.005(7) 0.007(7) -0.016(6)
C20 0.070(10) 0.084(11) 0.084(10) -0.016(8) 0.037(9) 0.001(8)
C15 0.050(7) 0.060(8) 0.074(9) 0.005(7) -0.003(7) 0.003(6)
C3 0.064(8) 0.058(8) 0.079(9) 0.003(7) 0.013(8) -0.004(7)
C49 0.105(12) 0.050(9) 0.091(11) 0.011(8) 0.068(10) -0.005(9)
C22 0.046(8) 0.093(11) 0.100(11) 0.001(9) 0.024(7) 0.009(7)
C5 0.065(9) 0.058(8) 0.078(9) -0.001(7) 0.026(8) -0.018(7)
C8 0.056(8) 0.143(16) 0.065(8) 0.001(9) 0.027(7) -0.015(9)
C6 0.050(8) 0.104(12) 0.105(11) -0.017(9) 0.038(8) -0.009(8)
C18 0.072(10) 0.069(9) 0.080(10) -0.004(8) 0.007(8) -0.021(8)
C50 0.048(8) 0.068(9) 0.151(16) 0.007(10) 0.048(9) -0.003(8)
C36 0.040(7) 0.115(11) 0.080(8) 0.015(8) 0.009(6) 0.017(7)
C21 0.085(11) 0.067(9) 0.113(12) -0.008(9) 0.048(10) -0.026(8)
C17 0.073(9) 0.076(9) 0.080(9) 0.017(7) -0.009(8) -0.005(8)
C7 0.042(7) 0.142(14) 0.097(10) 0.011(10) 0.013(7) -0.017(8)

loop_
_atom_type_symbol
_atom_type_description
_atom_type_scat_dispersion_real
_atom_type_scat_dispersion_imag
_atom_type_scat_source
C C 0.0033 0.0016 'International Tables Vol C Tables 4.2.6.8 and 6.1.1.4'
H H 0.0000 0.0000 'International Tables Vol C Tables 4.2.6.8 and 6.1.1.4'
N N 0.0061 0.0033 'International Tables Vol C Tables 4.2.6.8 and 6.1.1.4'
O O 0.0106 0.0060 'International Tables Vol C Tables 4.2.6.8 and 6.1.1.4'

loop_
_geom_angle_atom_site_label_1
_geom_angle_atom_site_label_2
_geom_angle_atom_site_label_3
_geom_angle
C1 O1 H1 109.5
C40 N30 N31 112.1(10)
C11 N3 N4 111.0(11)
C52 C57 C56 124.9(10)
C52 C57 C48 118.5(11)
C56 C57 C48 116.6(11)
C27 C26 C13 120.6(10)
C27 C26 C25 117.2(10)
C13 C26 C25 122.2(11)
C44 C45 C56 120.5(10)
C44 C45 C46 121.9(11)
C56 C45 C46 117.6(10)
C41 N31 N30 111.5(9)
C34 C33 C38 121.5(11)
C34 C33 C32 120.0(11)
C38 C33 C32 118.5(10)
C30 O30 H30 109.5
C54 C55 C42 124.8(10)
C54 C55 C56 117.3(9)
C42 C55 C56 117.9(10)
C1 C10 C9 120.6(11)
C1 C10 C11 120.4(10)
C9 C10 C11 119.0(11)
C12 N4 N3 113.0(10)
C45 C56 C57 123.5(10)
C45 C56 C55 119.7(9)
C57 C56 C55 116.8(9)
C10 C9 C8 125.0(11)
C10 C9 C4 117.6(11)
C8 C9 C4 117.4(10)
N31 C41 C42 120.1(10)
N31 C41 H41 119.9
C42 C41 H41 119.9
C57 C52 C51 123.3(11)
C57 C52 C53 117.3(9)
C51 C52 C53 119.3(11)
C33 C38 C37 115.9(9)
C33 C38 C39 120.4(10)
C37 C38 C39 123.6(10)
O1 C1 C10 124.4(13)
O1 C1 C2 114.4(13)
C10 C1 C2 121.2(10)
C14 C13 C12 120.7(10)
C14 C13 C26 116.6(10)
C12 C13 C26 122.7(11)
C3 C2 C1 117.0(12)
C3 C2 H2 121.5
C1 C2 H2 121.5
C35 C34 C33 119.9(10)
C35 C34 H34 120.1
C33 C34 H34 120.1
C30 C39 C38 117.7(10)
C30 C39 C40 120.6(9)
C38 C39 C40 121.7(10)
C28 C27 C26 122.9(11)
C28 C27 C16 117.3(11)
C26 C27 C16 119.8(9)
C43 C42 C55 118.4(9)
C43 C42 C41 120.1(9)
C55 C42 C41 121.4(10)
N3 C11 C10 118.1(12)
N3 C11 H11 120.9
C10 C11 H11 120.9
C20 C19 C28 124.1(15)
C20 C19 C18 119.3(13)
C28 C19 C18 116.5(11)
C19 C28 C27 124.2(12)
C19 C28 C23 117.8(12)
C27 C28 C23 118.1(11)
C15 C16 C17 122.9(12)
C15 C16 C27 118.0(10)
C17 C16 C27 119.0(11)
C53 C54 C55 124.4(10)
C53 C54 H54 117.8
C55 C54 H54 117.8
C49 C48 C47 127.0(13)
C49 C48 C57 116.4(13)
C47 C48 C57 116.6(11)
O30 C30 C39 122.3(10)
O30 C30 C31 114.9(10)
C39 C30 C31 122.8(10)
C46 C47 C48 125.6(12)
C46 C47 H47 117.2
C48 C47 H47 117.2
C31 C32 C33 121.2(11)
C31 C32 H32 119.4
C33 C32 H32 119.4
C43 C44 C45 121.5(10)
C43 C44 H44 119.3
C45 C44 H44 119.3
C44 C43 C42 122.0(10)
C44 C43 H43 119.0
C42 C43 H43 119.0
N4 C12 C13 121.9(12)
N4 C12 H12 119.0
C13 C12 H12 119.0
C24 C25 C26 120.4(11)
C24 C25 H25 119.8
C26 C25 H25 119.8
N30 C40 C39 121.2(11)
N30 C40 H40 119.4
C39 C40 H40 119.4
C54 C53 C52 119.2(10)
C54 C53 H53 120.4
C52 C53 H53 120.4
C3 C4 C5 124.5(12)
C3 C4 C9 118.6(10)
C5 C4 C9 116.7(12)
C47 C46 C45 120.0(12)
C47 C46 H46 120.0
C45 C46 H46 120.0
C32 C31 C30 119.4(11)
C32 C31 H31 120.3
C30 C31 H31 120.3
C52 C51 C50 116.4(12)
C52 C51 H51 121.8
C50 C51 H51 121.8
C15 C14 C13 123.6(10)
C15 C14 H14 118.2
C13 C14 H14 118.2
C22 C23 C24 126.6(12)
C22 C23 C28 116.2(12)
C24 C23 C28 117.1(10)
C25 C24 C23 124.3(11)
C25 C24 H24 117.9
C23 C24 H24 117.9
C36 C37 C38 120.7(11)
C36 C37 H37 119.6
C38 C37 H37 119.6
C34 C35 C36 118.4(10)
C34 C35 H35 120.8
C36 C35 H35 120.8
C19 C20 C21 118.1(14)
C19 C20 H20 121.0
C21 C20 H20 121.0
C14 C15 C16 121.4(11)
C14 C15 H15 119.3
C16 C15 H15 119.3
C4 C3 C2 124.7(12)
C4 C3 H3 117.7
C2 C3 H3 117.7
C50 C49 C48 122.9(13)
C50 C49 H49 118.6
C48 C49 H49 118.6
C21 C22 C23 124.5(13)
C21 C22 H22 117.7
C23 C22 H22 117.7
C6 C5 C4 123.3(12)
C6 C5 H5 118.3
C4 C5 H5 118.3
C7 C8 C9 121.7(12)
C7 C8 H8 119.1
C9 C8 H8 119.1
C5 C6 C7 120.3(11)
C5 C6 H6 119.8
C7 C6 H6 119.8
C17 C18 C19 120.0(13)
C17 C18 H18 120.0
C19 C18 H18 120.0
C49 C50 C51 122.3(11)
C49 C50 H50 118.8
C51 C50 H50 118.8
C37 C36 C35 123.5(11)
C37 C36 H36 118.3
C35 C36 H36 118.3
C22 C21 C20 119.0(13)
C22 C21 H21 120.5
C20 C21 H21 120.5
C18 C17 C16 122.9(13)
C18 C17 H17 118.5
C16 C17 H17 118.5
C8 C7 C6 120.5(13)
C8 C7 H7 119.7
C6 C7 H7 119.7

loop_
_geom_bond_atom_site_label_1
_geom_bond_atom_site_label_2
_geom_bond_distance
O1 C1 1.332(12)
O1 H1 0.8200
N30 C40 1.290(12)
N30 N31 1.406(12)
N3 C11 1.277(12)
N3 N4 1.417(13)
C57 C52 1.364(13)
C57 C56 1.420(13)
C57 C48 1.488(14)
C26 C27 1.411(14)
C26 C13 1.418(13)
C26 C25 1.440(14)
C45 C44 1.368(14)
C45 C56 1.399(13)
C45 C46 1.449(14)
N31 C41 1.270(12)
C33 C34 1.385(13)
C33 C38 1.399(13)
C33 C32 1.432(16)
O30 C30 1.375(11)
O30 H30 0.8200
C55 C54 1.389(13)
C55 C42 1.425(13)
C55 C56 1.462(13)
C10 C1 1.368(16)
C10 C9 1.418(13)
C10 C11 1.473(15)
N4 C12 1.324(13)
C9 C8 1.430(15)
C9 C4 1.468(16)
C41 C42 1.461(14)
C41 H41 0.9300
C52 C51 1.377(13)
C52 C53 1.442(13)
C38 C37 1.428(13)
C38 C39 1.439(12)
C1 C2 1.448(16)
C13 C14 1.393(15)
C13 C12 1.412(16)
C2 C3 1.365(15)
C2 H2 0.9300
C34 C35 1.367(14)
C34 H34 0.9300
C39 C30 1.377(14)
C39 C40 1.456(14)
C27 C28 1.398(13)
C27 C16 1.430(14)
C42 C43 1.421(13)
C11 H11 0.9300
C19 C20 1.361(15)
C19 C28 1.371(14)
C19 C18 1.468(16)
C28 C23 1.466(14)
C16 C15 1.383(14)
C16 C17 1.396(15)
C54 C53 1.376(12)
C54 H54 0.9300
C48 C49 1.378(16)
C48 C47 1.413(17)
C30 C31 1.396(15)
C47 C46 1.314(16)
C47 H47 0.9300
C32 C31 1.359(14)
C32 H32 0.9300
C44 C43 1.354(14)
C44 H44 0.9300
C43 H43 0.9300
C12 H12 0.9300
C25 C24 1.338(14)
C25 H25 0.9300
C40 H40 0.9300
C53 H53 0.9300
C4 C3 1.359(15)
C4 C5 1.435(15)
C46 H46 0.9300
C31 H31 0.9300
C51 C50 1.427(17)
C51 H51 0.9300
C14 C15 1.353(14)
C14 H14 0.9300
C23 C22 1.376(14)
C23 C24 1.400(14)
C24 H24 0.9300
C37 C36 1.309(13)
C37 H37 0.9300
C35 C36 1.373(14)
C35 H35 0.9300
C20 C21 1.412(18)
C20 H20 0.9300
C15 H15 0.9300
C3 H3 0.9300
C49 C50 1.322(19)
C49 H49 0.9300
C22 C21 1.353(16)
C22 H22 0.9300
C5 C6 1.340(16)
C5 H5 0.9300
C8 C7 1.377(14)
C8 H8 0.9300
C6 C7 1.394(16)
C6 H6 0.9300
C18 C17 1.332(14)
C18 H18 0.9300
C50 H50 0.9300
C36 H36 0.9300
C21 H21 0.9300
C17 H17 0.9300
C7 H7 0.9300
